data_7027354
loop_
_publ_author_name
'Chew, Kong Chin'
'Clegg, William'
'Coles, Martyn P.'
'Elsegood, Mark R. J.'
'Gibson, Vernon C.'
'White, Andrew J. P.'
'Williams, David J.'

_publ_section_title
;
 Synthesis and characterisation of 2,6-diisopropylphenylimido complexes of
 chromium in oxidation states IV--VI
;
_journal_issue 15
_journal_name_full 'Journal of the Chemical Society, Dalton Transactions'
_journal_page_first 2633
_journal_paper_doi 10.1039/a901790i
_journal_year 1999
_chemical_formula_sum 'C36 H52 Cl Cr N3'
_chemical_formula_weight 614.26
_chemical_name_systematic
;
 ?
;
_space_group_IT_number 14
_symmetry_cell_setting monoclinic
_symmetry_space_group_name_Hall '-P 2yn'
_symmetry_space_group_name_H-M 'P 1 21/n 1'
_atom_sites_solution_hydrogens 'geom except h1 coords refined'
_atom_sites_solution_primary direct
_atom_sites_solution_secondary 'all non-H found by direct methods'
_audit_creation_method SHELXL
_cell_angle_alpha 90.00
_cell_angle_beta 94.707(2)
_cell_angle_gamma 90.00
_cell_formula_units_Z 4
_cell_length_a 10.4714(11)
_cell_length_b 15.411(2)
_cell_length_c 21.493(2)
_cell_measurement_reflns_used 8295
_cell_measurement_temperature 160(2)
_cell_measurement_theta_max 25.30
_cell_measurement_theta_min 2.10
_cell_volume 3456.7(7)
_computing_cell_refinement 'local programs'
_computing_data_collection 'Siemens SMART'
_computing_data_reduction 'Siemens SAINT'
_computing_molecular_graphics 'Siemens SHELXTL'
_computing_publication_material 'SHELXTL and local programs'
_computing_structure_refinement 'Siemens SHELXTL'
_computing_structure_solution 'Siemens SHELXTL'
_diffrn_ambient_temperature 160(2)
_diffrn_measurement_device 'Siemens SMART CCD diffractometer'
_diffrn_measurement_method '\w rotation with narrow frames'
_diffrn_radiation_monochromator graphite
_diffrn_radiation_source 'fine-focus sealed tube'
_diffrn_radiation_type MoK\a
_diffrn_radiation_wavelength 0.71073
_diffrn_reflns_av_R_equivalents 0.0489
_diffrn_reflns_av_sigmaI/netI 0.0449
_diffrn_reflns_limit_h_max 11
_diffrn_reflns_limit_h_min -11
_diffrn_reflns_limit_k_max 13
_diffrn_reflns_limit_k_min -18
_diffrn_reflns_limit_l_max 25
_diffrn_reflns_limit_l_min -18
_diffrn_reflns_number 14712
_diffrn_reflns_theta_max 25.59
_diffrn_reflns_theta_min 1.63
_diffrn_standards_number 0
_exptl_absorpt_coefficient_mu 0.435
_exptl_absorpt_correction_T_max 0.853
_exptl_absorpt_correction_T_min 0.733
_exptl_absorpt_correction_type empirical
_exptl_crystal_colour 'dark green'
_exptl_crystal_density_diffrn 1.180
_exptl_crystal_description 'thick plate'
_exptl_crystal_F_000 1320
_exptl_crystal_size_max 0.44
_exptl_crystal_size_mid 0.40
_exptl_crystal_size_min 0.17
_refine_diff_density_max 0.305
_refine_diff_density_min -0.374
_refine_diff_density_rms 0.053
_refine_ls_extinction_coef 0.0023(3)
_refine_ls_extinction_expression Fc^*^=kFc[1+0.001xFc^2^\l^3^/sin(2\q)]^-1/4^
_refine_ls_extinction_method SHELXL
_refine_ls_goodness_of_fit_all 1.203
_refine_ls_goodness_of_fit_obs 1.232
_refine_ls_matrix_type full
_refine_ls_number_parameters 386
_refine_ls_number_reflns 5729
_refine_ls_number_restraints 0
_refine_ls_restrained_S_all 1.207
_refine_ls_restrained_S_obs 1.232
_refine_ls_R_factor_all 0.0721
_refine_ls_R_factor_obs 0.0588
_refine_ls_shift/esd_max 0.000
_refine_ls_shift/esd_mean 0.000
_refine_ls_structure_factor_coef Fsqd
_refine_ls_weighting_details 'w=1/[\s^2^(Fo^2^)+(0.0214P)^2^+5.2883P] where P=(Fo^2^+2Fc^2^)/3'
_refine_ls_weighting_scheme calc
_refine_ls_wR_factor_all 0.1248
_refine_ls_wR_factor_obs 0.1177
_reflns_number_observed 4943
_reflns_number_total 5734
_reflns_observed_criterion >2sigma(I)
_cod_data_source_file 901790isup1.cif
_cod_data_source_block vcg72
_cod_depositor_comments
;
The following automatic conversions were performed:

'_refine_ls_weighting_scheme' value 'calc
w=1/[\s^2^(Fo^2^)+(0.0214P)^2^+5.2883P] where P=(Fo^2^+2Fc^2^)/3' was
changed to 'calc'. New tag '_refine_ls_weighting_details' was
created. The value of the new tag was set to
'w=1/[\s^2^(Fo^2^)+(0.0214P)^2^+5.2883P] where P=(Fo^2^+2Fc^2^)/3'.

Automatic conversion script
Id: cif_fix_values 3143 2015-03-26 13:38:13Z robertas 
;
_cod_original_cell_volume 3456.7(6)
_cod_original_sg_symbol_H-M P2(1)/n
_cod_database_code 7027354

loop_
_symmetry_equiv_pos_as_xyz
'x, y, z'
'-x+1/2, y+1/2, -z+1/2'
'-x, -y, -z'
'x-1/2, -y-1/2, z-1/2'

loop_
_atom_site_aniso_label
_atom_site_aniso_U_11
_atom_site_aniso_U_22
_atom_site_aniso_U_33
_atom_site_aniso_U_23
_atom_site_aniso_U_13
_atom_site_aniso_U_12
Cr1 0.0218(3) 0.0224(3) 0.0244(3) 0.0004(2) 0.0009(2) -0.0002(2)
Cl1 0.0288(4) 0.0297(5) 0.0486(5) 0.0030(4) 0.0052(4) -0.0059(4)
N1 0.0246(14) 0.030(2) 0.027(2) -0.0005(13) 0.0001(12) -0.0002(12)
C1 0.023(2) 0.028(2) 0.034(2) -0.0056(15) 0.0034(14) -0.0001(14)
C2 0.027(2) 0.034(2) 0.035(2) 0.002(2) 0.0009(14) 0.005(2)
C3 0.029(2) 0.048(2) 0.044(2) -0.005(2) -0.002(2) 0.006(2)
C4 0.023(2) 0.054(3) 0.055(3) -0.014(2) 0.002(2) 0.000(2)
C5 0.031(2) 0.049(3) 0.048(2) -0.009(2) 0.012(2) -0.011(2)
C6 0.034(2) 0.036(2) 0.033(2) -0.005(2) 0.0090(15) -0.004(2)
C7 0.030(2) 0.047(2) 0.037(2) 0.013(2) 0.001(2) 0.006(2)
C8 0.061(3) 0.055(3) 0.077(3) 0.024(2) 0.022(2) 0.007(2)
C9 0.050(2) 0.086(4) 0.035(2) 0.011(2) 0.006(2) 0.009(2)
C10 0.043(2) 0.044(2) 0.033(2) 0.004(2) 0.009(2) -0.010(2)
C11 0.066(3) 0.059(3) 0.036(2) 0.003(2) 0.011(2) -0.009(2)
C12 0.069(3) 0.062(3) 0.060(3) 0.013(2) 0.010(2) -0.022(3)
N2 0.0257(14) 0.026(2) 0.029(2) 0.0000(12) -0.0003(11) -0.0007(12)
C13 0.023(2) 0.027(2) 0.032(2) 0.0052(15) -0.0007(13) -0.0007(14)
C14 0.023(2) 0.033(2) 0.035(2) 0.006(2) 0.0029(14) -0.0008(15)
C15 0.029(2) 0.037(2) 0.044(2) 0.008(2) 0.004(2) 0.006(2)
C16 0.034(2) 0.043(2) 0.043(2) 0.013(2) -0.005(2) 0.004(2)
C17 0.039(2) 0.049(2) 0.033(2) 0.004(2) -0.005(2) 0.005(2)
C18 0.031(2) 0.032(2) 0.034(2) 0.004(2) -0.0025(15) 0.000(2)
C19 0.034(2) 0.029(2) 0.035(2) 0.004(2) 0.0038(15) 0.004(2)
C20 0.053(3) 0.099(4) 0.055(3) -0.026(3) 0.011(2) 0.014(3)
C21 0.080(3) 0.085(4) 0.052(3) 0.011(3) -0.016(2) -0.045(3)
C22 0.053(2) 0.042(2) 0.034(2) -0.002(2) -0.012(2) 0.012(2)
C23 0.097(4) 0.080(4) 0.053(3) -0.002(3) 0.016(3) 0.033(3)
C24 0.092(4) 0.031(3) 0.113(5) -0.004(3) -0.005(3) 0.000(3)
N3 0.0215(13) 0.027(2) 0.0254(14) 0.0012(12) 0.0037(11) -0.0008(11)
C25 0.025(2) 0.026(2) 0.025(2) -0.0002(14) -0.0002(13) 0.0018(14)
C26 0.027(2) 0.031(2) 0.028(2) 0.0003(15) -0.0025(14) -0.0006(15)
C27 0.033(2) 0.032(2) 0.039(2) -0.006(2) -0.004(2) -0.005(2)
C28 0.045(2) 0.039(2) 0.034(2) -0.011(2) -0.001(2) 0.006(2)
C29 0.036(2) 0.046(2) 0.031(2) -0.008(2) 0.0054(15) 0.005(2)
C30 0.029(2) 0.039(2) 0.027(2) -0.001(2) -0.0004(14) 0.002(2)
C31 0.032(2) 0.036(2) 0.037(2) -0.007(2) 0.0043(15) -0.009(2)
C32 0.054(3) 0.058(3) 0.053(3) 0.013(2) 0.014(2) -0.008(2)
C33 0.034(2) 0.057(3) 0.056(3) -0.001(2) 0.010(2) 0.003(2)
C34 0.033(2) 0.041(2) 0.032(2) 0.000(2) 0.0078(15) -0.002(2)
C35 0.034(2) 0.060(3) 0.048(2) -0.001(2) 0.013(2) 0.002(2)
C36 0.046(2) 0.048(3) 0.054(3) 0.011(2) 0.016(2) -0.001(2)

loop_
_atom_site_label
_atom_site_type_symbol
_atom_site_fract_x
_atom_site_fract_y
_atom_site_fract_z
_atom_site_U_iso_or_equiv
_atom_site_thermal_displace_type
_atom_site_occupancy
_atom_site_calc_flag
_atom_site_refinement_flags
Cr1 Cr 0.41883(5) 0.37978(3) 0.20426(2) 0.0229(2) Uani 1 d .
Cl1 Cl 0.53647(8) 0.49279(6) 0.17842(4) 0.0356(2) Uani 1 d .
N1 N 0.2692(3) 0.4121(2) 0.23745(13) 0.0273(7) Uani 1 d .
H1 H 0.2827(36) 0.4115(26) 0.2724(18) 0.041 Uiso 1 d .
C1 C 0.1369(3) 0.4098(2) 0.2172(2) 0.0282(7) Uani 1 d .
C2 C 0.0925(3) 0.4505(2) 0.1611(2) 0.0320(8) Uani 1 d .
C3 C -0.0393(3) 0.4488(3) 0.1441(2) 0.0404(9) Uani 1 d .
H3 H -0.0719(3) 0.4757(3) 0.1064(2) 0.048 Uiso 1 calc R
C4 C -0.1230(3) 0.4084(3) 0.1815(2) 0.0440(10) Uani 1 d .
H4 H -0.2123(3) 0.4080(3) 0.1693(2) 0.053 Uiso 1 calc R
C5 C -0.0774(3) 0.3688(3) 0.2362(2) 0.0425(10) Uani 1 d .
H5 H -0.1361(3) 0.3412(3) 0.2612(2) 0.051 Uiso 1 calc R
C6 C 0.0528(3) 0.3681(2) 0.2558(2) 0.0338(8) Uani 1 d .
C7 C 0.1788(3) 0.5009(3) 0.1205(2) 0.0380(9) Uani 1 d .
H7 H 0.2688(3) 0.4946(3) 0.1393(2) 0.046 Uiso 1 calc R
C8 C 0.1457(4) 0.5972(3) 0.1200(2) 0.0634(13) Uani 1 d .
H8A H 0.2042(19) 0.6287(4) 0.0946(12) 0.095 Uiso 1 calc R
H8B H 0.1544(29) 0.6197(5) 0.1628(3) 0.095 Uiso 1 calc R
H8C H 0.0573(11) 0.6053(3) 0.1022(13) 0.095 Uiso 1 calc R
C9 C 0.1733(4) 0.4645(3) 0.0543(2) 0.0568(12) Uani 1 d .
H9A H 0.2296(23) 0.4986(12) 0.0294(4) 0.085 Uiso 1 calc R
H9B H 0.0852(7) 0.4676(18) 0.0353(5) 0.085 Uiso 1 calc R
H9C H 0.2018(27) 0.4039(7) 0.0558(2) 0.085 Uiso 1 calc R
C10 C 0.1028(4) 0.3254(3) 0.3170(2) 0.0397(9) Uani 1 d .
H10 H 0.1888(4) 0.3003(3) 0.3105(2) 0.048 Uiso 1 calc R
C11 C 0.1224(4) 0.3945(3) 0.3688(2) 0.0533(11) Uani 1 d .
H11A H 0.1672(24) 0.3684(5) 0.4060(5) 0.080 Uiso 1 calc R
H11B H 0.0389(4) 0.4165(13) 0.3790(9) 0.080 Uiso 1 calc R
H11C H 0.1737(23) 0.4424(9) 0.3542(5) 0.080 Uiso 1 calc R
C12 C 0.0202(4) 0.2523(3) 0.3388(2) 0.0631(13) Uani 1 d .
H12A H 0.0656(13) 0.2229(13) 0.3745(9) 0.095 Uiso 1 calc R
H12B H 0.0025(25) 0.2107(11) 0.3047(5) 0.095 Uiso 1 calc R
H12C H -0.0606(13) 0.2761(4) 0.3512(14) 0.095 Uiso 1 calc R
N2 N 0.5044(2) 0.3298(2) 0.26145(12) 0.0271(6) Uani 1 d .
C13 C 0.5746(3) 0.2785(2) 0.30477(15) 0.0273(7) Uani 1 d .
C14 C 0.6362(3) 0.2026(2) 0.2862(2) 0.0301(8) Uani 1 d .
C15 C 0.7050(3) 0.1540(2) 0.3324(2) 0.0366(9) Uani 1 d .
H15 H 0.7470(3) 0.1023(2) 0.3211(2) 0.044 Uiso 1 calc R
C16 C 0.7131(3) 0.1796(3) 0.3939(2) 0.0402(9) Uani 1 d .
H16 H 0.7604(3) 0.1454(3) 0.4245(2) 0.048 Uiso 1 calc R
C17 C 0.6538(3) 0.2539(3) 0.4116(2) 0.0407(9) Uani 1 d .
H17 H 0.6611(3) 0.2706(3) 0.4543(2) 0.049 Uiso 1 calc R
C18 C 0.5829(3) 0.3053(2) 0.3680(2) 0.0325(8) Uani 1 d .
C19 C 0.6251(3) 0.1731(2) 0.2186(2) 0.0325(8) Uani 1 d .
H19 H 0.5917(3) 0.2230(2) 0.1923(2) 0.039 Uiso 1 calc R
C20 C 0.7535(4) 0.1468(4) 0.1965(2) 0.0688(15) Uani 1 d .
H20A H 0.8141(10) 0.1951(8) 0.2029(15) 0.103 Uiso 1 calc R
H20B H 0.7427(7) 0.1322(22) 0.1520(4) 0.103 Uiso 1 calc R
H20C H 0.7866(16) 0.0962(14) 0.2202(11) 0.103 Uiso 1 calc R
C21 C 0.5310(5) 0.1004(3) 0.2096(2) 0.074(2) Uani 1 d .
H21A H 0.4488(11) 0.1183(8) 0.2243(15) 0.110 Uiso 1 calc R
H21B H 0.5635(16) 0.0497(8) 0.2335(13) 0.110 Uiso 1 calc R
H21C H 0.5188(26) 0.0854(16) 0.1652(3) 0.110 Uiso 1 calc R
C22 C 0.5223(4) 0.3894(3) 0.3866(2) 0.0440(10) Uani 1 d .
H22 H 0.4504(4) 0.4030(3) 0.3546(2) 0.053 Uiso 1 calc R
C23 C 0.4674(5) 0.3844(4) 0.4497(2) 0.076(2) Uani 1 d .
H23A H 0.4227(30) 0.4387(10) 0.4576(8) 0.114 Uiso 1 calc R
H23B H 0.5370(6) 0.3754(24) 0.4824(3) 0.114 Uiso 1 calc R
H23C H 0.4070(26) 0.3359(15) 0.4498(6) 0.114 Uiso 1 calc R
C24 C 0.6199(5) 0.4617(3) 0.3855(3) 0.079(2) Uani 1 d .
H24A H 0.5821(13) 0.5159(6) 0.3992(17) 0.119 Uiso 1 calc R
H24B H 0.6453(27) 0.4688(16) 0.3429(4) 0.119 Uiso 1 calc R
H24C H 0.6953(16) 0.4472(11) 0.4136(13) 0.119 Uiso 1 calc R
N3 N 0.3825(2) 0.3193(2) 0.14157(12) 0.0245(6) Uani 1 d .
C25 C 0.3830(3) 0.2466(2) 0.10344(14) 0.0254(7) Uani 1 d .
C26 C 0.2850(3) 0.1844(2) 0.10570(15) 0.0289(8) Uani 1 d .
C27 C 0.2893(3) 0.1122(2) 0.0670(2) 0.0352(8) Uani 1 d .
H27 H 0.2236(3) 0.0697(2) 0.0674(2) 0.042 Uiso 1 calc R
C28 C 0.3863(3) 0.1006(3) 0.0279(2) 0.0396(9) Uani 1 d .
H28 H 0.3878(3) 0.0505(3) 0.0022(2) 0.048 Uiso 1 calc R
C29 C 0.4821(3) 0.1634(3) 0.0267(2) 0.0377(9) Uani 1 d .
H29 H 0.5483(3) 0.1554(3) -0.0005(2) 0.045 Uiso 1 calc R
C30 C 0.4839(3) 0.2369(2) 0.0636(2) 0.0315(8) Uani 1 d .
C31 C 0.1774(3) 0.1963(2) 0.1480(2) 0.0349(8) Uani 1 d .
H31 H 0.2022(3) 0.2448(2) 0.1776(2) 0.042 Uiso 1 calc R
C32 C 0.1545(4) 0.1151(3) 0.1870(2) 0.0546(11) Uani 1 d .
H32A H 0.0859(19) 0.1266(7) 0.2143(10) 0.082 Uiso 1 calc R
H32B H 0.2333(9) 0.1002(11) 0.2125(10) 0.082 Uiso 1 calc R
H32C H 0.1296(26) 0.0666(6) 0.1591(2) 0.082 Uiso 1 calc R
C33 C 0.0543(3) 0.2225(3) 0.1103(2) 0.0488(11) Uani 1 d .
H33A H -0.0115(9) 0.2362(17) 0.1387(2) 0.073 Uiso 1 calc R
H33B H 0.0246(14) 0.1745(7) 0.0829(9) 0.073 Uiso 1 calc R
H33C H 0.0703(7) 0.2736(11) 0.0849(10) 0.073 Uiso 1 calc R
C34 C 0.5846(3) 0.3069(2) 0.0611(2) 0.0348(8) Uani 1 d .
H34 H 0.6064(3) 0.3271(2) 0.1049(2) 0.042 Uiso 1 calc R
C35 C 0.7093(3) 0.2763(3) 0.0358(2) 0.0469(10) Uani 1 d .
H35A H 0.7735(9) 0.3226(7) 0.0409(12) 0.070 Uiso 1 calc R
H35B H 0.6933(7) 0.2621(17) -0.0086(4) 0.070 Uiso 1 calc R
H35C H 0.7409(14) 0.2247(11) 0.0588(9) 0.070 Uiso 1 calc R
C36 C 0.5313(4) 0.3852(3) 0.0239(2) 0.0486(10) Uani 1 d .
H36A H 0.5966(10) 0.4308(7) 0.0246(11) 0.073 Uiso 1 calc R
H36B H 0.4554(16) 0.4073(11) 0.0425(8) 0.073 Uiso 1 calc R
H36C H 0.5077(24) 0.3677(5) -0.0194(4) 0.073 Uiso 1 calc R

loop_
_atom_type_symbol
_atom_type_description
_atom_type_scat_dispersion_real
_atom_type_scat_dispersion_imag
_atom_type_scat_source
C C 0.0033 0.0016 'International Tables Vol C Tables 4.2.6.8 and 6.1.1.4'
H H 0.0000 0.0000 'International Tables Vol C Tables 4.2.6.8 and 6.1.1.4'
N N 0.0061 0.0033 'International Tables Vol C Tables 4.2.6.8 and 6.1.1.4'
Cl Cl 0.1484 0.1585 'International Tables Vol C Tables 4.2.6.8 and 6.1.1.4'
Cr Cr 0.3209 0.6236 'International Tables Vol C Tables 4.2.6.8 and 6.1.1.4'

loop_
_geom_angle_atom_site_label_1
_geom_angle_atom_site_label_2
_geom_angle_atom_site_label_3
_geom_angle
N2 Cr1 N3 114.69(13)
N2 Cr1 N1 105.34(13)
N3 Cr1 N1 108.73(12)
N2 Cr1 Cl1 105.80(10)
N3 Cr1 Cl1 109.37(9)
N1 Cr1 Cl1 112.94(10)
C1 N1 Cr1 135.6(2)
C2 C1 C6 121.9(3)
C2 C1 N1 119.9(3)
C6 C1 N1 118.1(3)
C3 C2 C1 117.8(3)
C3 C2 C7 118.7(3)
C1 C2 C7 123.4(3)
C4 C3 C2 121.0(4)
C5 C4 C3 120.3(3)
C4 C5 C6 121.7(3)
C5 C6 C1 117.4(3)
C5 C6 C10 121.6(3)
C1 C6 C10 121.1(3)
C2 C7 C8 110.9(3)
C2 C7 C9 111.6(3)
C8 C7 C9 111.1(3)
C12 C10 C6 115.0(3)
C12 C10 C11 109.6(3)
C6 C10 C11 109.9(3)
C13 N2 Cr1 172.7(2)
N2 C13 C14 120.9(3)
N2 C13 C18 117.7(3)
C14 C13 C18 121.3(3)
C15 C14 C13 117.8(3)
C15 C14 C19 121.0(3)
C13 C14 C19 121.2(3)
C16 C15 C14 121.1(4)
C17 C16 C15 120.8(3)
C16 C17 C18 121.1(4)
C17 C18 C13 117.8(3)
C17 C18 C22 121.4(3)
C13 C18 C22 120.7(3)
C21 C19 C20 110.6(4)
C21 C19 C14 110.2(3)
C20 C19 C14 112.3(3)
C18 C22 C24 109.2(3)
C18 C22 C23 113.1(3)
C24 C22 C23 111.0(4)
C25 N3 Cr1 157.3(2)
N3 C25 C26 119.4(3)
N3 C25 C30 118.6(3)
C26 C25 C30 122.0(3)
C27 C26 C25 117.7(3)
C27 C26 C31 121.2(3)
C25 C26 C31 121.2(3)
C28 C27 C26 121.8(3)
C27 C28 C29 119.1(3)
C30 C29 C28 122.3(3)
C29 C30 C25 117.1(3)
C29 C30 C34 122.8(3)
C25 C30 C34 120.1(3)
C26 C31 C33 110.6(3)
C26 C31 C32 112.7(3)
C33 C31 C32 110.1(3)
C30 C34 C36 110.8(3)
C30 C34 C35 114.2(3)
C36 C34 C35 110.0(3)

loop_
_geom_bond_atom_site_label_1
_geom_bond_atom_site_label_2
_geom_bond_distance
Cr1 N2 1.651(3)
Cr1 N3 1.657(3)
Cr1 N1 1.843(3)
Cr1 Cl1 2.2297(10)
N1 C1 1.418(4)
C1 C2 1.404(5)
C1 C6 1.414(5)
C2 C3 1.399(5)
C2 C7 1.520(5)
C3 C4 1.385(5)
C4 C5 1.374(5)
C5 C6 1.393(5)
C6 C10 1.523(5)
C7 C8 1.524(6)
C7 C9 1.526(5)
C10 C12 1.518(5)
C10 C11 1.542(5)
N2 C13 1.386(4)
C13 C14 1.410(5)
C13 C18 1.415(5)
C14 C15 1.395(5)
C14 C19 1.518(5)
C15 C16 1.375(5)
C16 C17 1.371(5)
C17 C18 1.394(5)
C18 C22 1.511(5)
C19 C21 1.495(5)
C19 C20 1.518(5)
C22 C24 1.513(6)
C22 C23 1.516(6)
N3 C25 1.388(4)
C25 C26 1.408(4)
C25 C30 1.422(4)
C26 C27 1.393(5)
C26 C31 1.516(5)
C27 C28 1.382(5)
C28 C29 1.396(5)
C29 C30 1.382(5)
C30 C34 1.513(5)
C31 C33 1.521(5)
C31 C32 1.537(5)
C34 C36 1.527(5)
C34 C35 1.530(5)
